data_2224677
loop_
_publ_author_name
'Yang, Xiao-Xia'
'Zhang, Fu-Yong'
'Xu, Shi-Hai'

_publ_section_title
Aqua(2-oxido-2,2-diphenylacetato-\k^2^<i>O</i>^1^,<i>O</i>^2^)(1,10-phenanthroline-\k^2^<i>N</i>,<i>N</i>')copper(II)
_journal_coeditor_code HY2263
_journal_issue 1
_journal_name_full 'Acta Crystallographica Section E'
_journal_page_first m69
_journal_paper_doi 10.1107/S1600536809053483
_journal_volume 66
_journal_year 2010
_chemical_formula_iupac '[Cu (C14 H10 O3) (C12 H8 N2) (H2 O)]'
_chemical_formula_moiety 'C26 H20 Cu N2 O4'
_chemical_formula_sum 'C26 H20 Cu N2 O4'
_chemical_formula_weight 487.98
_chemical_name_systematic
;
Aqua(2-oxido-2,2-diphenylacetato-\k^2^<i>O</i>^1^,<i>O</i>^2^)(1,10-
phenanthroline-\k^2^<i>N</i>,<i>N</i>')copper(II)
;
_space_group_IT_number 2
_symmetry_cell_setting triclinic
_symmetry_space_group_name_Hall '-P 1'
_symmetry_space_group_name_H-M 'P -1'
_atom_sites_solution_hydrogens geom
_atom_sites_solution_primary direct
_atom_sites_solution_secondary difmap
_audit_creation_method SHELXL-97
_cell_angle_alpha 102.99(3)
_cell_angle_beta 98.39(3)
_cell_angle_gamma 96.70(3)
_cell_formula_units_Z 2
_cell_length_a 7.4473(15)
_cell_length_b 9.757(2)
_cell_length_c 15.319(3)
_cell_measurement_reflns_used 2895
_cell_measurement_temperature 293(2)
_cell_measurement_theta_max 27.89
_cell_measurement_theta_min 2.35
_cell_volume 1060.1(4)
_computing_cell_refinement 'CrystalStructure (Rigaku/MSC, 2002)'
_computing_data_collection 'CrystalStructure (Rigaku/MSC, 2002)'
_computing_data_reduction 'CrystalStructure (Rigaku/MSC, 2002)'
_computing_molecular_graphics 'SHELXTL (Sheldrick, 2008) and DIAMOND (Brandenburg, 1999)'
_computing_publication_material 'SHELXTL (Sheldrick, 2008)'
_computing_structure_refinement 'SHELXL97 (Sheldrick, 2008)'
_computing_structure_solution 'SHELXS97 (Sheldrick, 2008)'
_diffrn_ambient_temperature 293(2)
_diffrn_measured_fraction_theta_full 0.998
_diffrn_measured_fraction_theta_max 0.998
_diffrn_measurement_device_type 'Rigaku/MSC Mercury CCD'
_diffrn_measurement_method \w
_diffrn_radiation_monochromator graphite
_diffrn_radiation_source 'fine-focus sealed tube'
_diffrn_radiation_type MoK\a
_diffrn_radiation_wavelength 0.71073
_diffrn_reflns_av_R_equivalents 0.0485
_diffrn_reflns_av_sigmaI/netI 0.0609
_diffrn_reflns_limit_h_max 8
_diffrn_reflns_limit_h_min -8
_diffrn_reflns_limit_k_max 11
_diffrn_reflns_limit_k_min -11
_diffrn_reflns_limit_l_max 18
_diffrn_reflns_limit_l_min -18
_diffrn_reflns_number 8229
_diffrn_reflns_theta_full 25.20
_diffrn_reflns_theta_max 25.20
_diffrn_reflns_theta_min 3.07
_diffrn_standards_number 0
_exptl_absorpt_coefficient_mu 1.068
_exptl_absorpt_correction_T_max 0.8068
_exptl_absorpt_correction_T_min 0.7400
_exptl_absorpt_correction_type multi-scan
_exptl_absorpt_process_details '(REQAB; Jacobson, 1998)'
_exptl_crystal_colour blue
_exptl_crystal_density_diffrn 1.529
_exptl_crystal_density_method 'not measured'
_exptl_crystal_description block
_exptl_crystal_F_000 502
_exptl_crystal_size_max 0.30
_exptl_crystal_size_mid 0.26
_exptl_crystal_size_min 0.21
_refine_diff_density_max 0.731
_refine_diff_density_min -1.544
_refine_ls_extinction_method none
_refine_ls_goodness_of_fit_ref 1.092
_refine_ls_hydrogen_treatment constr
_refine_ls_matrix_type full
_refine_ls_number_parameters 298
_refine_ls_number_reflns 3802
_refine_ls_number_restraints 0
_refine_ls_restrained_S_all 1.092
_refine_ls_R_factor_all 0.0974
_refine_ls_R_factor_gt 0.0726
_refine_ls_shift/su_max 0.000
_refine_ls_shift/su_mean 0.000
_refine_ls_structure_factor_coef Fsqd
_refine_ls_weighting_details 'calc w=1/[\s^2^(Fo^2^)+(0.1409P)^2^] where P=(Fo^2^+2Fc^2^)/3'
_refine_ls_weighting_scheme calc
_refine_ls_wR_factor_gt 0.1939
_refine_ls_wR_factor_ref 0.2287
_reflns_number_gt 2607
_reflns_number_total 3802
_reflns_threshold_expression I>2\s(I)
_cod_data_source_file hy2263.cif
_cod_data_source_block I
_cod_depositor_comments
;
The following automatic conversions were performed:
'_symmetry_cell_setting' value 'Triclinic' changed to 'triclinic'
according to '/home/saulius/struct/CIF-dictionaries/cif_core.dic'
dictionary named 'cif_core.dic' version 2.4.1 from 2010-06-29.

Automatic conversion script
Id: cif_fix_enum 1527 2010-12-29 10:47:43Z saulius 

The following automatic conversions were performed:

'_symmetry_cell_setting' value 'Triclinic' changed to 'triclinic'
according to /home/saulius/struct/CIF-dictionaries/cif_core.dic
dictionary named 'cif_core.dic' version 2.4.1 from 2010-06-29.

Automatic conversion script
Id: cif_fix_values 1715 2011-07-08 13:25:40Z adriana 
;
_cod_database_code 2224677
_cod_database_fobs_code 2224677

loop_
_symmetry_equiv_pos_as_xyz
'x, y, z'
'-x, -y, -z'

loop_
_atom_site_type_symbol
_atom_site_label
_atom_site_fract_x
_atom_site_fract_y
_atom_site_fract_z
_atom_site_U_iso_or_equiv
_atom_site_adp_type
_atom_site_calc_flag
_atom_site_refinement_flags
_atom_site_occupancy
_atom_site_disorder_assembly
_atom_site_disorder_group
Cu Cu1 -0.01419(8) 0.32886(6) 0.11584(5) 0.0478(3) Uani d . 1 . .
O O1 0.4514(5) 0.5892(4) 0.1612(3) 0.0550(10) Uani d . 1 . .
O O2 0.1851(5) 0.4550(4) 0.0914(3) 0.0480(9) Uani d . 1 . .
O O3 0.0740(5) 0.4170(4) 0.2375(3) 0.0536(10) Uani d . 1 . .
N N1 -0.1600(6) 0.1655(5) 0.1476(4) 0.0507(12) Uani d . 1 . .
N N2 -0.0958(6) 0.2006(5) -0.0106(3) 0.0471(11) Uani d . 1 . .
C C1 0.3024(7) 0.5192(5) 0.1632(4) 0.0430(12) Uani d . 1 . .
C C2 0.2428(7) 0.5060(6) 0.2553(4) 0.0458(13) Uani d . 1 . .
C C3 0.3883(8) 0.4467(5) 0.3150(4) 0.0505(13) Uani d . 1 . .
C C4 0.3222(9) 0.3619(7) 0.3695(5) 0.0617(16) Uani d . 1 . .
H H4 0.1962 0.3390 0.3661 0.074 Uiso calc R 1 . .
C C5 0.4417(11) 0.3116(7) 0.4283(5) 0.072(2) Uani d . 1 . .
H H5 0.3951 0.2549 0.4637 0.087 Uiso calc R 1 . .
C C6 0.6278(11) 0.3443(7) 0.4350(5) 0.0717(19) Uani d . 1 . .
H H6 0.7076 0.3104 0.4748 0.086 Uiso calc R 1 . .
C C7 0.6948(10) 0.4270(8) 0.3826(5) 0.0727(19) Uani d . 1 . .
H H7 0.8211 0.4506 0.3874 0.087 Uiso calc R 1 . .
C C8 0.5765(8) 0.4766(7) 0.3222(5) 0.0595(16) Uani d . 1 . .
H H8 0.6249 0.5309 0.2860 0.071 Uiso calc R 1 . .
C C9 0.2267(8) 0.6559(6) 0.3114(4) 0.0481(13) Uani d . 1 . .
C C10 0.3750(8) 0.7666(6) 0.3423(4) 0.0532(14) Uani d . 1 . .
H H10 0.4902 0.7518 0.3289 0.064 Uiso calc R 1 . .
C C11 0.3524(10) 0.8971(7) 0.3922(5) 0.0641(17) Uani d . 1 . .
H H11 0.4519 0.9704 0.4108 0.077 Uiso calc R 1 . .
C C12 0.1844(10) 0.9215(7) 0.4153(5) 0.0704(18) Uani d . 1 . .
H H12 0.1710 1.0092 0.4509 0.085 Uiso calc R 1 . .
C C13 0.0366(11) 0.8128(8) 0.3845(5) 0.079(2) Uani d . 1 . .
H H13 -0.0778 0.8279 0.3990 0.095 Uiso calc R 1 . .
C C14 0.0569(9) 0.6817(7) 0.3324(5) 0.0633(17) Uani d . 1 . .
H H14 -0.0444 0.6103 0.3113 0.076 Uiso calc R 1 . .
C C15 -0.1857(8) 0.1530(7) 0.2300(5) 0.0600(16) Uani d . 1 . .
H H15 -0.1392 0.2287 0.2802 0.072 Uiso calc R 1 . .
C C16 -0.2811(9) 0.0283(8) 0.2425(6) 0.0707(19) Uani d . 1 . .
H H16 -0.2958 0.0222 0.3009 0.085 Uiso calc R 1 . .
C C17 -0.3527(9) -0.0840(7) 0.1704(6) 0.068(2) Uani d . 1 . .
H H17 -0.4187 -0.1656 0.1788 0.081 Uiso calc R 1 . .
C C18 -0.3932(8) -0.1834(6) 0.0027(6) 0.0660(19) Uani d . 1 . .
H H18 -0.4590 -0.2681 0.0068 0.079 Uiso calc R 1 . .
C C19 -0.3644(8) -0.1664(6) -0.0801(6) 0.070(2) Uani d . 1 . .
H H19 -0.4125 -0.2393 -0.1318 0.085 Uiso calc R 1 . .
C C20 -0.2216(8) -0.0133(7) -0.1706(5) 0.0630(17) Uani d . 1 . .
H H20 -0.2624 -0.0833 -0.2245 0.076 Uiso calc R 1 . .
C C21 -0.1223(8) 0.1146(7) -0.1719(5) 0.0626(16) Uani d . 1 . .
H H21 -0.0952 0.1311 -0.2264 0.075 Uiso calc R 1 . .
C C22 -0.0627(8) 0.2192(6) -0.0902(4) 0.0540(15) Uani d . 1 . .
H H22 0.0030 0.3054 -0.0918 0.065 Uiso calc R 1 . .
C C23 -0.3250(7) -0.0746(6) 0.0826(5) 0.0572(17) Uani d . 1 . .
C C24 -0.2607(8) -0.0375(6) -0.0896(5) 0.0545(15) Uani d . 1 . .
C C25 -0.2280(6) 0.0541(5) 0.0764(5) 0.0481(14) Uani d . 1 . .
C C26 -0.1937(7) 0.0717(5) -0.0108(4) 0.0486(14) Uani d . 1 . .
O O1W -0.2525(6) 0.4712(4) 0.0741(3) 0.0641(12) Uani d . 1 . .
H H1W -0.2344 0.5019 0.0299 0.096 Uiso d R 1 . .
H H2W -0.3373 0.5069 0.0958 0.096 Uiso d R 1 . .

loop_
_atom_site_aniso_label
_atom_site_aniso_U_11
_atom_site_aniso_U_22
_atom_site_aniso_U_33
_atom_site_aniso_U_12
_atom_site_aniso_U_13
_atom_site_aniso_U_23
Cu1 0.0511(4) 0.0331(4) 0.0568(5) 0.0027(3) 0.0079(3) 0.0093(3)
O1 0.051(2) 0.052(2) 0.062(3) -0.0036(18) 0.013(2) 0.018(2)
O2 0.052(2) 0.042(2) 0.048(2) 0.0046(17) 0.0058(18) 0.0105(18)
O3 0.055(2) 0.047(2) 0.052(3) -0.0086(18) 0.0080(19) 0.0090(19)
N1 0.048(2) 0.036(2) 0.069(3) 0.006(2) 0.014(2) 0.012(2)
N2 0.047(2) 0.038(2) 0.059(3) 0.0138(19) 0.009(2) 0.014(2)
C1 0.057(3) 0.030(3) 0.046(3) 0.011(2) 0.013(3) 0.013(2)
C2 0.044(3) 0.038(3) 0.055(4) 0.003(2) 0.011(3) 0.012(3)
C3 0.069(3) 0.032(3) 0.052(3) 0.009(2) 0.016(3) 0.008(2)
C4 0.070(4) 0.050(3) 0.066(4) 0.001(3) 0.012(3) 0.020(3)
C5 0.103(5) 0.050(4) 0.071(5) 0.011(4) 0.011(4) 0.033(4)
C6 0.092(5) 0.060(4) 0.070(5) 0.033(4) 0.005(4) 0.023(4)
C7 0.074(4) 0.071(5) 0.081(5) 0.032(4) 0.016(4) 0.023(4)
C8 0.059(3) 0.058(4) 0.069(4) 0.017(3) 0.015(3) 0.024(3)
C9 0.057(3) 0.039(3) 0.048(3) 0.008(2) 0.008(3) 0.012(3)
C10 0.058(3) 0.042(3) 0.055(4) 0.000(3) 0.002(3) 0.011(3)
C11 0.084(4) 0.042(3) 0.055(4) 0.002(3) -0.005(3) 0.002(3)
C12 0.092(5) 0.044(4) 0.069(5) 0.012(4) 0.014(4) 0.002(3)
C13 0.094(5) 0.076(5) 0.080(5) 0.042(4) 0.036(4) 0.019(4)
C14 0.063(4) 0.051(4) 0.076(5) 0.004(3) 0.020(3) 0.013(3)
C15 0.061(3) 0.046(3) 0.074(5) 0.003(3) 0.017(3) 0.014(3)
C16 0.069(4) 0.067(4) 0.087(5) 0.012(3) 0.027(4) 0.031(4)
C17 0.055(3) 0.049(4) 0.110(6) 0.009(3) 0.022(4) 0.037(4)
C18 0.053(3) 0.031(3) 0.108(6) 0.005(3) 0.003(4) 0.013(4)
C19 0.054(3) 0.033(3) 0.107(6) 0.012(3) -0.016(4) -0.004(4)
C20 0.058(3) 0.051(4) 0.067(5) 0.020(3) -0.008(3) -0.005(3)
C21 0.063(4) 0.059(4) 0.064(4) 0.024(3) 0.000(3) 0.012(3)
C22 0.051(3) 0.050(3) 0.065(4) 0.016(3) 0.008(3) 0.020(3)
C23 0.038(3) 0.038(3) 0.097(5) 0.011(2) 0.011(3) 0.018(3)
C24 0.046(3) 0.043(3) 0.068(4) 0.015(2) -0.005(3) 0.006(3)
C25 0.032(2) 0.032(3) 0.079(4) 0.006(2) 0.008(3) 0.012(3)
C26 0.043(3) 0.032(3) 0.068(4) 0.014(2) 0.000(3) 0.008(3)
O1W 0.067(2) 0.062(3) 0.072(3) 0.021(2) 0.019(2) 0.026(2)

loop_
_atom_type_symbol
_atom_type_description
_atom_type_scat_dispersion_real
_atom_type_scat_dispersion_imag
_atom_type_scat_source
C C 0.0033 0.0016 'International Tables Vol C Tables 4.2.6.8 and 6.1.1.4'
H H 0.0000 0.0000 'International Tables Vol C Tables 4.2.6.8 and 6.1.1.4'
Cu Cu 0.3201 1.2651 'International Tables Vol C Tables 4.2.6.8 and 6.1.1.4'
N N 0.0061 0.0033 'International Tables Vol C Tables 4.2.6.8 and 6.1.1.4'
O O 0.0106 0.0060 'International Tables Vol C Tables 4.2.6.8 and 6.1.1.4'

loop_
_geom_angle_atom_site_label_1
_geom_angle_atom_site_label_2
_geom_angle_atom_site_label_3
_geom_angle_site_symmetry_1
_geom_angle_site_symmetry_3
_geom_angle
_geom_angle_publ_flag
O3 Cu1 O2 . . 85.53(16) ?
O3 Cu1 N1 . . 91.89(19) ?
O2 Cu1 N1 . . 163.11(17) ?
O3 Cu1 N2 . . 169.49(17) ?
O2 Cu1 N2 . . 98.71(17) ?
N1 Cu1 N2 . . 81.2(2) ?
N1 Cu1 O1W . . 102.84(17) ?
N2 Cu1 O1W . . 86.73(17) ?
O2 Cu1 O1W . . 93.99(16) ?
O3 Cu1 O1W . . 102.66(16) ?
C1 O2 Cu1 . . 113.1(3) ?
C2 O3 Cu1 . . 115.2(3) ?
C15 N1 C25 . . 117.9(5) ?
C15 N1 Cu1 . . 127.8(4) ?
C25 N1 Cu1 . . 114.2(4) ?
C22 N2 C26 . . 116.9(5) ?
C22 N2 Cu1 . . 130.3(4) ?
C26 N2 Cu1 . . 112.7(4) ?
O1 C1 O2 . . 123.3(5) ?
O1 C1 C2 . . 121.6(5) ?
O2 C1 C2 . . 115.1(4) ?
O3 C2 C9 . . 110.0(4) ?
O3 C2 C3 . . 109.6(4) ?
C9 C2 C3 . . 106.6(5) ?
O3 C2 C1 . . 109.5(5) ?
C9 C2 C1 . . 109.1(4) ?
C3 C2 C1 . . 112.0(4) ?
C8 C3 C4 . . 117.2(6) ?
C8 C3 C2 . . 125.7(5) ?
C4 C3 C2 . . 117.0(5) ?
C5 C4 C3 . . 120.9(6) ?
C5 C4 H4 . . 119.5 ?
C3 C4 H4 . . 119.5 ?
C6 C5 C4 . . 120.7(6) ?
C6 C5 H5 . . 119.6 ?
C4 C5 H5 . . 119.6 ?
C7 C6 C5 . . 119.2(7) ?
C7 C6 H6 . . 120.4 ?
C5 C6 H6 . . 120.4 ?
C6 C7 C8 . . 120.7(7) ?
C6 C7 H7 . . 119.6 ?
C8 C7 H7 . . 119.6 ?
C3 C8 C7 . . 121.2(6) ?
C3 C8 H8 . . 119.4 ?
C7 C8 H8 . . 119.4 ?
C14 C9 C10 . . 118.2(6) ?
C14 C9 C2 . . 118.6(5) ?
C10 C9 C2 . . 123.2(5) ?
C11 C10 C9 . . 120.6(6) ?
C11 C10 H10 . . 119.7 ?
C9 C10 H10 . . 119.7 ?
C10 C11 C12 . . 121.2(6) ?
C10 C11 H11 . . 119.4 ?
C12 C11 H11 . . 119.4 ?
C11 C12 C13 . . 118.6(6) ?
C11 C12 H12 . . 120.7 ?
C13 C12 H12 . . 120.7 ?
C12 C13 C14 . . 120.7(7) ?
C12 C13 H13 . . 119.7 ?
C14 C13 H13 . . 119.7 ?
C13 C14 C9 . . 120.7(6) ?
C13 C14 H14 . . 119.6 ?
C9 C14 H14 . . 119.6 ?
N1 C15 C16 . . 121.5(7) ?
N1 C15 H15 . . 119.2 ?
C16 C15 H15 . . 119.2 ?
C17 C16 C15 . . 120.8(7) ?
C17 C16 H16 . . 119.6 ?
C15 C16 H16 . . 119.6 ?
C16 C17 C23 . . 118.9(6) ?
C16 C17 H17 . . 120.6 ?
C23 C17 H17 . . 120.6 ?
C19 C18 C23 . . 121.1(6) ?
C19 C18 H18 . . 119.5 ?
C23 C18 H18 . . 119.5 ?
C18 C19 C24 . . 121.4(6) ?
C18 C19 H19 . . 119.3 ?
C24 C19 H19 . . 119.3 ?
C24 C20 C21 . . 120.1(6) ?
C24 C20 H20 . . 119.9 ?
C21 C20 H20 . . 119.9 ?
C20 C21 C22 . . 119.2(6) ?
C20 C21 H21 . . 120.4 ?
C22 C21 H21 . . 120.4 ?
N2 C22 C21 . . 122.8(6) ?
N2 C22 H22 . . 118.6 ?
C21 C22 H22 . . 118.6 ?
C25 C23 C17 . . 116.4(6) ?
C25 C23 C18 . . 119.5(7) ?
C17 C23 C18 . . 124.1(6) ?
C20 C24 C26 . . 117.0(6) ?
C20 C24 C19 . . 125.0(6) ?
C26 C24 C19 . . 118.0(6) ?
N1 C25 C23 . . 124.5(6) ?
N1 C25 C26 . . 115.8(5) ?
C23 C25 C26 . . 119.7(6) ?
N2 C26 C24 . . 123.8(6) ?
N2 C26 C25 . . 115.9(5) ?
C24 C26 C25 . . 120.3(5) ?
H1W O1W H2W . . 109.4 ?

loop_
_geom_bond_atom_site_label_1
_geom_bond_atom_site_label_2
_geom_bond_site_symmetry_2
_geom_bond_distance
_geom_bond_publ_flag
Cu1 O2 . 1.949(4) y
Cu1 O3 . 1.853(4) y
Cu1 N1 . 2.014(4) y
Cu1 N2 . 2.019(5) y
Cu1 O1W . 2.476(5) y
O1 C1 . 1.241(6) ?
O2 C1 . 1.283(7) ?
O3 C2 . 1.396(6) ?
N1 C15 . 1.333(8) ?
N1 C25 . 1.343(8) ?
N2 C22 . 1.325(8) ?
N2 C26 . 1.377(7) ?
C1 C2 . 1.567(7) ?
C2 C9 . 1.548(8) ?
C2 C3 . 1.562(8) ?
C3 C8 . 1.381(8) ?
C3 C4 . 1.400(8) ?
C4 C5 . 1.382(10) ?
C4 H4 . 0.9300 ?
C5 C6 . 1.369(10) ?
C5 H5 . 0.9300 ?
C6 C7 . 1.363(10) ?
C6 H6 . 0.9300 ?
C7 C8 . 1.389(9) ?
C7 H7 . 0.9300 ?
C8 H8 . 0.9300 ?
C9 C14 . 1.387(8) ?
C9 C10 . 1.397(8) ?
C10 C11 . 1.373(9) ?
C10 H10 . 0.9300 ?
C11 C12 . 1.381(10) ?
C11 H11 . 0.9300 ?
C12 C13 . 1.382(10) ?
C12 H12 . 0.9300 ?
C13 C14 . 1.385(10) ?
C13 H13 . 0.9300 ?
C14 H14 . 0.9300 ?
C15 C16 . 1.402(9) ?
C15 H15 . 0.9300 ?
C16 C17 . 1.361(10) ?
C16 H16 . 0.9300 ?
C17 C23 . 1.411(10) ?
C17 H17 . 0.9300 ?
C18 C19 . 1.360(10) ?
C18 C23 . 1.411(10) ?
C18 H18 . 0.9300 ?
C19 C24 . 1.445(9) ?
C19 H19 . 0.9300 ?
C20 C24 . 1.379(9) ?
C20 C21 . 1.380(9) ?
C20 H20 . 0.9300 ?
C21 C22 . 1.402(9) ?
C21 H21 . 0.9300 ?
C22 H22 . 0.9300 ?
C23 C25 . 1.403(7) ?
C24 C26 . 1.401(9) ?
C25 C26 . 1.441(9) ?
O1W H1W . 0.8214 ?
O1W H2W . 0.8307 ?

loop_
_geom_hbond_atom_site_label_D
_geom_hbond_atom_site_label_H
_geom_hbond_atom_site_label_A
_geom_hbond_site_symmetry_A
_geom_hbond_distance_DH
_geom_hbond_distance_HA
_geom_hbond_distance_DA
_geom_hbond_angle_DHA
_geom_hbond_publ_flag
O1W H1W O2 2_565 0.82 2.07 2.883(6) 171 y
O1W H2W O1 1_455 0.83 2.13 2.954(4) 175 y
C17 H17 O1 1_445 0.93 2.41 3.312(8) 162 y
C21 H21 Cg1 2_565 0.93 2.46 3.267(8) 146 y
